data_4325102
loop_
_publ_author_name
'Kalyan V. Vasudevan'
'Nickolaus A. Smith'
'Brian L. Scott'
'Edward A. McKigney'
'Michael W. Blair'
'John C. Gordon'
'Ross E. Muenchausen'

_publ_section_title
;
 An Ionic Liquid-Mediated Route to Cerium(III) Bromide Solvates
;
_journal_name_full 'Inorganic Chemistry'
_journal_page_first 4627
_journal_page_last 4631
_journal_paper_doi 10.1021/ic200353s
_journal_volume 50
_journal_year 2011
_chemical_formula_sum 'C20 H40 Br3 Ce O4'
_chemical_formula_weight 724.37
_chemical_name_systematic
; 
 ? 
;
_space_group_IT_number 15
_symmetry_cell_setting monoclinic
_symmetry_space_group_name_Hall '-C 2yc'
_symmetry_space_group_name_H-M 'C 1 2/c 1'
_atom_sites_solution_hydrogens geom
_atom_sites_solution_primary direct
_atom_sites_solution_secondary difmap
_audit_creation_method SHELXL-97
_cell_angle_alpha 90.00
_cell_angle_beta 131.149(3)
_cell_angle_gamma 90.00
_cell_formula_units_Z 4
_cell_length_a 22.421(9)
_cell_length_b 9.395(4)
_cell_length_c 16.657(11)
_cell_measurement_temperature 140(1)
_cell_volume 2642(2)
_computing_cell_refinement 'SAINT+, v. 7.66a (Bruker AXS, 2009)'
_computing_data_collection 'APEX II, v. 7.0 (Bruker AXS, 2009)'
_computing_data_reduction 'SAINT+, v. 7.66a (Bruker AXS, 2009)'
_computing_molecular_graphics 'SHELXTL, v. 6.14, (Bruker AXS, 2000)'
_computing_publication_material 'SHELXTL, v. 6.14, (Bruker AXS, 2000)'
_computing_structure_refinement 'SHELXL-97 (Sheldrick, 1997)'
_computing_structure_solution 'SHELXS-97 (Sheldrick, 1990)'
_diffrn_ambient_temperature 140(1)
_diffrn_measured_fraction_theta_full 0.998
_diffrn_measured_fraction_theta_max 0.934
_diffrn_measurement_device_type 'Bruker D8 with APEXII CCD'
_diffrn_measurement_method '\w scans'
_diffrn_radiation_monochromator graphite
_diffrn_radiation_source 'fine-focus sealed tube'
_diffrn_radiation_type MoK\a
_diffrn_radiation_wavelength 0.71073
_diffrn_reflns_av_R_equivalents 0.0366
_diffrn_reflns_av_sigmaI/netI 0.0336
_diffrn_reflns_limit_h_max 29
_diffrn_reflns_limit_h_min -29
_diffrn_reflns_limit_k_max 12
_diffrn_reflns_limit_k_min -12
_diffrn_reflns_limit_l_max 21
_diffrn_reflns_limit_l_min -22
_diffrn_reflns_number 13442
_diffrn_reflns_theta_full 25.00
_diffrn_reflns_theta_max 28.43
_diffrn_reflns_theta_min 2.41
_diffrn_standards_decay_% 0
_diffrn_standards_interval_count 0
_diffrn_standards_interval_time 0
_diffrn_standards_number 0
_exptl_absorpt_coefficient_mu 6.281
_exptl_absorpt_correction_T_max 0.5195
_exptl_absorpt_correction_T_min 0.2722
_exptl_absorpt_correction_type multi-scan
_exptl_absorpt_process_details 'SADABS v. 1 (Sheldrick, 2008)'
_exptl_crystal_colour colorless
_exptl_crystal_density_diffrn 1.821
_exptl_crystal_description block
_exptl_crystal_F_000 1420
_exptl_crystal_size_max 0.28
_exptl_crystal_size_mid 0.26
_exptl_crystal_size_min 0.12
_refine_diff_density_max 0.996
_refine_diff_density_min -1.202
_refine_diff_density_rms 0.210
_refine_ls_extinction_method none
_refine_ls_goodness_of_fit_ref 1.435
_refine_ls_hydrogen_treatment constr
_refine_ls_matrix_type full
_refine_ls_number_parameters 140
_refine_ls_number_reflns 3106
_refine_ls_number_restraints 13
_refine_ls_restrained_S_all 1.438
_refine_ls_R_factor_all 0.0535
_refine_ls_R_factor_gt 0.0359
_refine_ls_shift/su_max 0.001
_refine_ls_shift/su_mean 0.000
_refine_ls_structure_factor_coef Fsqd
_refine_ls_weighting_details 'calc w=1/[\s^2^(Fo^2^)+(0.0635P)^2^+0.0000P] where P=(Fo^2^+2Fc^2^)/3'
_refine_ls_weighting_scheme calc
_refine_ls_wR_factor_gt 0.1214
_refine_ls_wR_factor_ref 0.1411
_reflns_number_gt 2374
_reflns_number_total 3106
_reflns_threshold_expression >2sigma(I)
_cod_data_source_file ic200353s_si_003.cif
_cod_data_source_block apx1155a
_cod_original_sg_symbol_H-M 'C 2/c'
_cod_database_code 4325102

loop_
_symmetry_equiv_pos_as_xyz
'x, y, z'
'-x, y, -z+1/2'
'x+1/2, y+1/2, z'
'-x+1/2, y+1/2, -z+1/2'
'-x, -y, -z'
'x, -y, z-1/2'
'-x+1/2, -y+1/2, -z'
'x+1/2, -y+1/2, z-1/2'

loop_
_atom_site_label
_atom_site_type_symbol
_atom_site_fract_x
_atom_site_fract_y
_atom_site_fract_z
_atom_site_U_iso_or_equiv
_atom_site_adp_type
_atom_site_occupancy
_atom_site_symmetry_multiplicity
_atom_site_calc_flag
_atom_site_refinement_flags
_atom_site_disorder_assembly
_atom_site_disorder_group
Ce1 Ce 0.0000 0.25234(4) 0.2500 0.01608(15) Uani 1 2 d S . .
Br1 Br 0.11840(3) 0.25409(5) 0.48022(4) 0.02877(19) Uani 1 1 d . . .
Br2 Br 0.0000 0.56150(8) 0.2500 0.0340(2) Uani 1 2 d S . .
O1 O 0.0805(2) 0.0317(3) 0.2869(3) 0.0239(8) Uani 1 1 d . . .
O2 O 0.0926(2) 0.3113(4) 0.2182(3) 0.0254(8) Uani 1 1 d . B .
C1 C 0.1584(3) -0.0272(7) 0.3780(5) 0.0336(13) Uani 1 1 d . . .
H1 H 0.1937 0.0511 0.4244 0.040 Uiso 1 1 calc R . .
C2 C 0.1904(4) -0.0979(7) 0.3306(5) 0.0426(16) Uani 1 1 d . . .
H2A H 0.2430 -0.0630 0.3646 0.051 Uiso 1 1 calc R . .
H2B H 0.1926 -0.2004 0.3389 0.051 Uiso 1 1 calc R . .
C3 C 0.1311(4) -0.0561(7) 0.2121(5) 0.0435(16) Uani 1 1 d . . .
H3A H 0.1462 0.0324 0.1998 0.052 Uiso 1 1 calc R . .
H3B H 0.1266 -0.1301 0.1678 0.052 Uiso 1 1 calc R . .
C4 C 0.0558(4) -0.0399(6) 0.1915(5) 0.0382(15) Uani 1 1 d . . .
H4A H 0.0178 0.0173 0.1284 0.046 Uiso 1 1 calc R . .
H4B H 0.0324 -0.1319 0.1825 0.046 Uiso 1 1 calc R . .
C5 C 0.1512(4) -0.1265(7) 0.4401(5) 0.0426(15) Uani 1 1 d . . .
H5A H 0.1307 -0.0764 0.4677 0.064 Uiso 1 1 calc R . .
H5B H 0.2024 -0.1649 0.4982 0.064 Uiso 1 1 calc R . .
H5C H 0.1158 -0.2026 0.3948 0.064 Uiso 1 1 calc R . .
C6 C 0.1741(3) 0.3414(8) 0.3126(5) 0.0444(18) Uani 1 1 d . . .
H6A H 0.1797 0.3401 0.3755 0.053 Uiso 1 1 calc R A 1
H6B H 0.2090 0.2697 0.3211 0.053 Uiso 1 1 calc R A 1
C7 C 0.1941(13) 0.476(3) 0.3003(16) 0.057(8) Uani 0.46(5) 1 d PDU B 1
H7A H 0.2475 0.4753 0.3261 0.069 Uiso 0.50 1 calc PR B 1
H7B H 0.1914 0.5469 0.3403 0.069 Uiso 0.50 1 calc PR B 1
C7' C 0.2075(8) 0.4332(19) 0.2770(11) 0.035(5) Uani 0.54(5) 1 d PU B 2
H7'1 H 0.2317 0.3762 0.2566 0.042 Uiso 0.50 1 calc PR B 2
H7'2 H 0.2464 0.4994 0.3325 0.042 Uiso 0.50 1 calc PR B 2
C8 C 0.1347(4) 0.5109(7) 0.1817(5) 0.0407(16) Uani 1 1 d D . .
H8A H 0.1608 0.5138 0.1530 0.049 Uiso 1 1 calc R B 1
H8B H 0.1102 0.6026 0.1698 0.049 Uiso 1 1 calc R B 1
C9 C 0.0731(3) 0.3937(6) 0.1287(4) 0.0247(12) Uani 1 1 d . B .
H9 H 0.0204 0.4361 0.0884 0.030 Uiso 1 1 calc R . .
C10 C 0.0729(4) 0.2978(7) 0.0568(5) 0.0417(15) Uani 1 1 d . . .
H10A H 0.1254 0.2619 0.0944 0.063 Uiso 1 1 calc R B .
H10B H 0.0559 0.3503 -0.0047 0.063 Uiso 1 1 calc R . .
H10C H 0.0374 0.2197 0.0345 0.063 Uiso 1 1 calc R . .

loop_
_atom_site_aniso_label
_atom_site_aniso_U_11
_atom_site_aniso_U_22
_atom_site_aniso_U_33
_atom_site_aniso_U_23
_atom_site_aniso_U_13
_atom_site_aniso_U_12
Ce1 0.0151(2) 0.0164(2) 0.0145(2) 0.000 0.0088(2) 0.000
Br1 0.0228(3) 0.0370(4) 0.0156(3) -0.0025(2) 0.0080(3) 0.0044(2)
Br2 0.0496(5) 0.0183(4) 0.0509(6) 0.000 0.0403(5) 0.000
O1 0.0218(18) 0.0211(18) 0.023(2) 0.0010(15) 0.0119(17) 0.0058(14)
O2 0.0222(19) 0.031(2) 0.026(2) 0.0086(17) 0.0174(18) 0.0032(16)
C1 0.029(3) 0.042(3) 0.032(3) 0.003(3) 0.021(3) 0.003(3)
C2 0.031(3) 0.046(4) 0.049(4) 0.001(3) 0.026(3) 0.011(3)
C3 0.057(4) 0.041(4) 0.049(4) 0.009(3) 0.042(4) 0.020(3)
C4 0.040(3) 0.036(3) 0.028(3) -0.005(3) 0.017(3) 0.006(3)
C5 0.045(4) 0.040(3) 0.038(4) 0.011(3) 0.026(3) 0.011(3)
C6 0.018(3) 0.076(5) 0.029(4) 0.012(3) 0.011(3) -0.013(3)
C7 0.046(9) 0.039(9) 0.067(11) 0.005(7) 0.029(7) -0.011(6)
C7' 0.030(6) 0.042(7) 0.025(6) -0.010(5) 0.016(5) -0.013(5)
C8 0.038(3) 0.037(3) 0.043(4) 0.015(3) 0.025(3) 0.001(3)
C9 0.022(3) 0.033(3) 0.021(3) 0.009(2) 0.015(3) 0.003(2)
C10 0.051(4) 0.050(4) 0.030(4) 0.008(3) 0.029(3) 0.014(3)

loop_
_atom_type_symbol
_atom_type_description
_atom_type_scat_dispersion_real
_atom_type_scat_dispersion_imag
_atom_type_scat_source
C C 0.0033 0.0016 'International Tables Vol C Tables 4.2.6.8 and 6.1.1.4'
H H 0.0000 0.0000 'International Tables Vol C Tables 4.2.6.8 and 6.1.1.4'
O O 0.0106 0.0060 'International Tables Vol C Tables 4.2.6.8 and 6.1.1.4'
Br Br -0.2901 2.4595 'International Tables Vol C Tables 4.2.6.8 and 6.1.1.4'
Ce Ce -0.2486 2.6331 'International Tables Vol C Tables 4.2.6.8 and 6.1.1.4'

loop_
_geom_angle_atom_site_label_1
_geom_angle_atom_site_label_2
_geom_angle_atom_site_label_3
_geom_angle
_geom_angle_site_symmetry_1
_geom_angle_site_symmetry_3
O2 Ce1 O2 154.59(17) . 2
O2 Ce1 O1 71.22(12) . .
O2 Ce1 O1 132.86(12) 2 .
O2 Ce1 O1 132.87(12) . 2
O2 Ce1 O1 71.22(12) 2 2
O1 Ce1 O1 70.87(16) . 2
O2 Ce1 Br1 83.36(9) . 2
O2 Ce1 Br1 96.50(9) 2 2
O1 Ce1 Br1 102.20(8) . 2
O1 Ce1 Br1 78.34(8) 2 2
O2 Ce1 Br1 96.50(10) . .
O2 Ce1 Br1 83.35(9) 2 .
O1 Ce1 Br1 78.34(8) . .
O1 Ce1 Br1 102.20(8) 2 .
Br1 Ce1 Br1 179.35(2) 2 .
O2 Ce1 Br2 77.30(8) . .
O2 Ce1 Br2 77.30(8) 2 .
O1 Ce1 Br2 144.56(8) . .
O1 Ce1 Br2 144.56(8) 2 .
Br1 Ce1 Br2 89.675(12) 2 .
Br1 Ce1 Br2 89.674(12) . .
C4 O1 C1 107.0(4) . .
C4 O1 Ce1 114.3(3) . .
C1 O1 Ce1 136.6(3) . .
C6 O2 C9 108.5(4) . .
C6 O2 Ce1 116.1(3) . .
C9 O2 Ce1 126.4(3) . .
C5 C1 O1 110.9(5) . .
C5 C1 C2 113.1(5) . .
O1 C1 C2 105.8(5) . .
C3 C2 C1 104.5(5) . .
C4 C3 C2 102.3(5) . .
O1 C4 C3 103.6(5) . .
C7 C6 O2 108.3(8) . .
C7 C6 C7' 29.6(11) . .
O2 C6 C7' 106.5(6) . .
C6 C7 C8 106.9(12) . .
C6 C7' C8 102.6(9) . .
C7' C8 C7 28.4(10) . .
C7' C8 C9 101.6(7) . .
C7 C8 C9 106.5(8) . .
O2 C9 C10 109.7(5) . .
O2 C9 C8 104.1(4) . .
C10 C9 C8 115.1(5) . .

loop_
_geom_bond_atom_site_label_1
_geom_bond_atom_site_label_2
_geom_bond_distance
_geom_bond_site_symmetry_2
Ce1 O2 2.518(3) .
Ce1 O2 2.518(3) 2
Ce1 O1 2.544(3) .
Ce1 O1 2.544(3) 2
Ce1 Br1 2.891(2) 2
Ce1 Br1 2.891(2) .
Ce1 Br2 2.9044(14) .
O1 C4 1.457(7) .
O1 C1 1.474(7) .
O2 C6 1.453(6) .
O2 C9 1.469(6) .
C1 C5 1.479(8) .
C1 C2 1.524(8) .
C2 C3 1.537(9) .
C3 C4 1.493(9) .
C6 C7 1.403(18) .
C6 C7' 1.496(14) .
C7 C8 1.524(16) .
C7' C8 1.519(16) .
C8 C9 1.515(8) .
C9 C10 1.497(8) .
